data_4324697
loop_
_publ_author_name
'Vadapalli Chandrasekhar'
'Venkatasubbiah Krishnan'
'Ramachandran Azhakar'
'Tapas Senapati'
'Atanu Dey'
'R. Suriya Narayanan'

_publ_contact_author_address
;Head, Department of Chemistry
Indian Institute of Technology Kanpur
Kanpur 208016
Uttarpradesh
India
;
_publ_contact_author_email vc@iitk.ac.in
_publ_contact_author_fax '+91-512-259 7436'
_publ_contact_author_name 'Prof. V. Chandrasekhar'
_publ_contact_author_phone '+91-512-259 7259'
_publ_section_title
;
 Carbophosphazene-Supported Ligand Systems Containing Pyrazole/Guanidine
 Coordinating Groups
;
_journal_name_full 'Inorganic Chemistry'
_journal_page_first 2568
_journal_page_last 2579
_journal_paper_doi 10.1021/ic102415x
_journal_volume 50
_journal_year 2011
_chemical_formula_moiety 'C31 H30 N14 O3 P2'
_chemical_formula_sum 'C31 H30 N14 O3 P2'
_chemical_formula_weight 708.63
_chemical_name_systematic
; 
 ? 
;
_space_group_IT_number 13
_symmetry_cell_setting monoclinic
_symmetry_space_group_name_Hall '-P 2yac'
_symmetry_space_group_name_H-M 'P 1 2/n 1'
_atom_sites_solution_hydrogens geom
_atom_sites_solution_primary direct
_atom_sites_solution_secondary difmap
_audit_creation_method SHELXTL
_cell_angle_alpha 90.00
_cell_angle_beta 110.904(5)
_cell_angle_gamma 90.00
_cell_formula_units_Z 2
_cell_length_a 11.914(4)
_cell_length_b 11.094(3)
_cell_length_c 12.800(4)
_cell_measurement_temperature 298(2)
_cell_volume 1580.5(8)
_computing_cell_refinement 'Bruker SMART V5.628'
_computing_data_collection 'Bruker SMART V5.628'
_computing_data_reduction 'Bruker SAINT+ V6.45'
_computing_molecular_graphics 'Bruker SHELXTL'
_computing_publication_material 'Bruker SHELXTL'
_computing_structure_refinement 'Bruker SHELXTL'
_computing_structure_solution 'Bruker SHELXTL 6.14'
_diffrn_ambient_temperature 298(2)
_diffrn_measured_fraction_theta_full 0.977
_diffrn_measured_fraction_theta_max 0.977
_diffrn_measurement_device_type 'CCD area detector'
_diffrn_measurement_method 'phi and omega scans'
_diffrn_radiation_monochromator graphite
_diffrn_radiation_source 'fine-focus sealed tube'
_diffrn_radiation_type MoK\a
_diffrn_radiation_wavelength 0.71073
_diffrn_reflns_av_R_equivalents 0.0250
_diffrn_reflns_av_sigmaI/netI 0.0313
_diffrn_reflns_limit_h_max 7
_diffrn_reflns_limit_h_min -15
_diffrn_reflns_limit_k_max 14
_diffrn_reflns_limit_k_min -13
_diffrn_reflns_limit_l_max 16
_diffrn_reflns_limit_l_min -17
_diffrn_reflns_number 10238
_diffrn_reflns_theta_full 28.48
_diffrn_reflns_theta_max 28.48
_diffrn_reflns_theta_min 2.50
_exptl_absorpt_coefficient_mu 0.198
_exptl_absorpt_correction_T_max 0.980
_exptl_absorpt_correction_T_min 0.973
_exptl_absorpt_correction_type empirical
_exptl_absorpt_process_details SADABS
_exptl_crystal_colour colorless
_exptl_crystal_density_diffrn 1.489
_exptl_crystal_description plate
_exptl_crystal_F_000 622
_exptl_crystal_size_max .2
_exptl_crystal_size_mid .15
_exptl_crystal_size_min .15
_refine_diff_density_max 0.615
_refine_diff_density_min -0.607
_refine_diff_density_rms 0.080
_refine_ls_extinction_method none
_refine_ls_goodness_of_fit_ref 1.101
_refine_ls_hydrogen_treatment mixed
_refine_ls_matrix_type full
_refine_ls_number_parameters 217
_refine_ls_number_reflns 3913
_refine_ls_number_restraints 0
_refine_ls_restrained_S_all 1.101
_refine_ls_R_factor_all 0.0777
_refine_ls_R_factor_gt 0.0667
_refine_ls_shift/su_max 0.000
_refine_ls_shift/su_mean 0.000
_refine_ls_structure_factor_coef Fsqd
_refine_ls_weighting_details 'calc w=1/[\s^2^(Fo^2^)+(0.1158P)^2^+0.6014P] where P=(Fo^2^+2Fc^2^)/3'
_refine_ls_weighting_scheme calc
_refine_ls_wR_factor_gt 0.1881
_refine_ls_wR_factor_ref 0.1988
_reflns_number_gt 3218
_reflns_number_total 3913
_reflns_threshold_expression >2sigma(I)
_cod_data_source_file ic102415x_si_002_09.cif
_cod_data_source_block compound-9
_cod_database_code 4324697

loop_
_symmetry_equiv_pos_as_xyz
'x, y, z'
'-x+1/2, y, -z+1/2'
'-x, -y, -z'
'x-1/2, -y, z-1/2'

loop_
_atom_site_label
_atom_site_type_symbol
_atom_site_fract_x
_atom_site_fract_y
_atom_site_fract_z
_atom_site_U_iso_or_equiv
_atom_site_adp_type
_atom_site_occupancy
_atom_site_symmetry_multiplicity
_atom_site_calc_flag
_atom_site_refinement_flags
P1 P 0.15389(5) 0.53514(5) 0.13554(5) 0.0362(2) Uani 1 1 d .
O1 O 0.04910(17) 0.61321(18) 0.10332(16) 0.0535(5) Uani 1 1 d .
O2 O 0.2500 0.5821(2) 0.2500 0.0492(6) Uani 1 2 d S
N1 N 0.12778(18) 0.39378(18) 0.15874(16) 0.0392(4) Uani 1 1 d .
N2 N 0.22025(18) 0.32652(18) 0.03452(16) 0.0377(4) Uani 1 1 d .
N3 N 0.2295(2) 0.53781(17) 0.05026(17) 0.0411(5) Uani 1 1 d .
N4 N 0.13675(18) 0.18941(18) 0.11908(16) 0.0395(4) Uani 1 1 d .
N5 N 0.1860(2) 0.10300(19) 0.07166(19) 0.0458(5) Uani 1 1 d .
N6 N 0.31508(18) 0.43597(18) -0.06218(17) 0.0391(4) Uani 1 1 d .
N7 N 0.3428(2) 0.3250(2) -0.09573(18) 0.0469(5) Uani 1 1 d .
C1 C 0.15953(19) 0.3105(2) 0.10581(18) 0.0343(5) Uani 1 1 d .
C2 C 0.2518(2) 0.4389(2) 0.01046(17) 0.0347(5) Uani 1 1 d .
C3 C 0.0047(3) 0.2070(3) 0.2362(3) 0.0716(9) Uani 1 1 d .
H3A H -0.0414 0.1524 0.2631 0.107 Uiso 1 1 calc R
H3B H -0.0481 0.2637 0.1856 0.107 Uiso 1 1 calc R
H3C H 0.0610 0.2494 0.2983 0.107 Uiso 1 1 calc R
C4 C 0.0706(2) 0.1382(3) 0.1772(2) 0.0491(6) Uani 1 1 d .
C5 C 0.0797(3) 0.0181(3) 0.1650(3) 0.0584(7) Uani 1 1 d .
H5 H 0.0447 -0.0418 0.1942 0.070 Uiso 1 1 calc R
C6 C 0.1516(3) 0.0002(3) 0.1002(2) 0.0516(6) Uani 1 1 d .
C7 C 0.1898(4) -0.1176(3) 0.0680(4) 0.0761(10) Uani 1 1 d .
H7A H 0.2198 -0.1054 0.0084 0.114 Uiso 1 1 calc R
H7B H 0.1223 -0.1714 0.0434 0.114 Uiso 1 1 calc R
H7C H 0.2520 -0.1518 0.1313 0.114 Uiso 1 1 calc R
C8 C 0.3404(3) 0.6590(3) -0.0905(3) 0.0585(7) Uani 1 1 d .
H8A H 0.3848 0.7067 -0.1251 0.088 Uiso 1 1 calc R
H8B H 0.3688 0.6755 -0.0118 0.088 Uiso 1 1 calc R
H8C H 0.2566 0.6788 -0.1230 0.088 Uiso 1 1 calc R
C9 C 0.3574(2) 0.5299(2) -0.1087(2) 0.0421(5) Uani 1 1 d .
C10 C 0.4137(2) 0.4757(3) -0.1725(2) 0.0493(6) Uani 1 1 d .
H10 H 0.4523 0.5143 -0.2147 0.059 Uiso 1 1 calc R
C11 C 0.4024(2) 0.3509(3) -0.1623(2) 0.0478(6) Uani 1 1 d .
C12 C 0.4479(3) 0.2529(3) -0.2162(3) 0.0669(9) Uani 1 1 d .
H12A H 0.5218 0.2219 -0.1638 0.100 Uiso 1 1 calc R
H12B H 0.4618 0.2843 -0.2804 0.100 Uiso 1 1 calc R
H12C H 0.3896 0.1893 -0.2390 0.100 Uiso 1 1 calc R
C13 C 0.2500 0.9829(14) 0.7500 0.199(5) Uiso 1 2 d S
C14 C 0.2965(4) 0.9871(4) 0.8496(4) 0.0828(11) Uiso 1 1 d .
C15 C 0.4182(10) 1.0003(9) 0.9579(10) 0.181(4) Uiso 1 1 d .
C16 C 0.4575(6) 1.0232(5) 1.0118(6) 0.1025(16) Uiso 1 1 d .
H2 H 0.236(3) 0.267(3) 0.002(2) 0.048(8) Uiso 1 1 d .

loop_
_atom_site_aniso_label
_atom_site_aniso_U_11
_atom_site_aniso_U_22
_atom_site_aniso_U_33
_atom_site_aniso_U_23
_atom_site_aniso_U_13
_atom_site_aniso_U_12
P1 0.0457(4) 0.0329(3) 0.0353(3) 0.0010(2) 0.0209(3) 0.0055(2)
O1 0.0564(11) 0.0497(10) 0.0588(11) 0.0045(8) 0.0259(9) 0.0153(8)
O2 0.0724(17) 0.0330(12) 0.0373(12) 0.000 0.0134(11) 0.000
N1 0.0465(11) 0.0389(10) 0.0389(9) -0.0018(8) 0.0234(8) -0.0015(8)
N2 0.0457(11) 0.0327(10) 0.0427(10) -0.0013(8) 0.0253(9) 0.0024(8)
N3 0.0537(12) 0.0345(10) 0.0425(10) 0.0017(8) 0.0261(9) 0.0004(8)
N4 0.0430(10) 0.0347(10) 0.0441(10) -0.0009(8) 0.0197(8) -0.0029(8)
N5 0.0521(12) 0.0348(10) 0.0539(12) -0.0050(9) 0.0229(10) 0.0009(9)
N6 0.0460(11) 0.0378(10) 0.0410(10) 0.0031(8) 0.0245(9) 0.0048(8)
N7 0.0589(13) 0.0426(11) 0.0510(12) -0.0001(9) 0.0341(10) 0.0067(10)
C1 0.0344(10) 0.0358(11) 0.0346(10) 0.0009(8) 0.0145(8) -0.0001(8)
C2 0.0377(11) 0.0379(11) 0.0319(10) 0.0032(8) 0.0166(8) 0.0033(8)
C3 0.075(2) 0.075(2) 0.086(2) -0.0134(17) 0.0547(19) -0.0243(17)
C4 0.0467(13) 0.0526(15) 0.0511(14) 0.0010(11) 0.0213(11) -0.0122(11)
C5 0.0631(17) 0.0487(16) 0.0628(17) 0.0077(13) 0.0219(14) -0.0153(13)
C6 0.0545(15) 0.0371(12) 0.0565(15) 0.0017(11) 0.0118(12) -0.0048(11)
C7 0.085(2) 0.0388(15) 0.098(3) -0.0058(16) 0.024(2) 0.0005(15)
C8 0.076(2) 0.0452(15) 0.0668(18) 0.0077(13) 0.0410(16) -0.0002(13)
C9 0.0439(13) 0.0437(13) 0.0422(12) 0.0076(9) 0.0195(10) 0.0026(10)
C10 0.0507(14) 0.0577(16) 0.0495(14) 0.0113(11) 0.0299(12) 0.0074(12)
C11 0.0509(14) 0.0546(15) 0.0485(13) 0.0042(11) 0.0306(11) 0.0097(12)
C12 0.085(2) 0.0647(18) 0.074(2) 0.0039(15) 0.0561(18) 0.0197(17)

loop_
_atom_type_symbol
_atom_type_description
_atom_type_scat_dispersion_real
_atom_type_scat_dispersion_imag
_atom_type_scat_source
C C 0.0033 0.0016 'International Tables Vol C Tables 4.2.6.8 and 6.1.1.4'
H H 0.0000 0.0000 'International Tables Vol C Tables 4.2.6.8 and 6.1.1.4'
N N 0.0061 0.0033 'International Tables Vol C Tables 4.2.6.8 and 6.1.1.4'
O O 0.0106 0.0060 'International Tables Vol C Tables 4.2.6.8 and 6.1.1.4'
P P 0.1023 0.0942 'International Tables Vol C Tables 4.2.6.8 and 6.1.1.4'

loop_
_geom_angle_atom_site_label_1
_geom_angle_atom_site_label_2
_geom_angle_atom_site_label_3
_geom_angle
_geom_angle_site_symmetry_1
_geom_angle_site_symmetry_3
O1 P1 O2 109.23(11) . .
O1 P1 N3 114.81(11) . .
O2 P1 N3 102.74(9) . .
O1 P1 N1 114.86(12) . .
O2 P1 N1 105.42(11) . .
N3 P1 N1 108.68(10) . .
P1 O2 P1 141.79(17) 2 .
C1 N1 P1 118.78(17) . .
C1 N2 C2 121.52(19) . .
C2 N3 P1 119.35(17) . .
N5 N4 C4 111.4(2) . .
N5 N4 C1 119.1(2) . .
C4 N4 C1 129.4(2) . .
C6 N5 N4 105.0(2) . .
C9 N6 N7 111.95(19) . .
C9 N6 C2 129.7(2) . .
N7 N6 C2 118.39(19) . .
C11 N7 N6 104.5(2) . .
N1 C1 N2 126.0(2) . .
N1 C1 N4 121.6(2) . .
N2 C1 N4 112.34(19) . .
N3 C2 N2 125.5(2) . .
N3 C2 N6 121.7(2) . .
N2 C2 N6 112.74(19) . .
C5 C4 N4 105.0(3) . .
C5 C4 C3 130.2(3) . .
N4 C4 C3 124.7(3) . .
C4 C5 C6 107.4(3) . .
N5 C6 C5 111.1(3) . .
N5 C6 C7 122.0(3) . .
C5 C6 C7 126.8(3) . .
C10 C9 N6 104.9(2) . .
C10 C9 C8 130.1(2) . .
N6 C9 C8 125.0(2) . .
C9 C10 C11 107.2(2) . .
N7 C11 C10 111.5(2) . .
N7 C11 C12 120.5(3) . .
C10 C11 C12 128.0(3) . .
C14 C13 C14 175.5(15) 2_556 .
C13 C14 C15 148.3(5) . .
C16 C15 C16 63.1(12) . 3_677
C16 C15 C14 157.2(15) . .
C16 C15 C14 138.6(9) 3_677 .
C16 C15 C15 42.7(9) . 3_677
C16 C15 C15 20.4(4) 3_677 3_677
C14 C15 C15 158.5(11) . 3_677
C15 C16 C16 86.1(12) . 3_677
C15 C16 C15 116.9(12) . 3_677
C16 C16 C15 30.9(5) 3_677 3_677

loop_
_geom_bond_atom_site_label_1
_geom_bond_atom_site_label_2
_geom_bond_distance
_geom_bond_site_symmetry_2
P1 O1 1.4531(19) .
P1 O2 1.5910(10) .
P1 N3 1.645(2) .
P1 N1 1.646(2) .
O2 P1 1.5910(10) 2
N1 C1 1.280(3) .
N2 C1 1.363(3) .
N2 C2 1.369(3) .
N3 C2 1.277(3) .
N4 N5 1.373(3) .
N4 C4 1.384(3) .
N4 C1 1.393(3) .
N5 C6 1.307(4) .
N6 C9 1.381(3) .
N6 N7 1.382(3) .
N6 C2 1.391(3) .
N7 C11 1.321(3) .
C3 C4 1.481(4) .
C4 C5 1.350(4) .
C5 C6 1.403(5) .
C6 C7 1.490(4) .
C8 C9 1.476(4) .
C9 C10 1.368(4) .
C10 C11 1.401(4) .
C11 C12 1.490(4) .
C13 C14 1.196(4) 2_556
C13 C14 1.196(4) .
C14 C15 1.615(12) .
C15 C16 0.728(11) .
C15 C16 1.415(10) 3_677
C15 C15 1.86(2) 3_677
C16 C16 1.264(11) 3_677
C16 C15 1.415(10) 3_677
